data_3500056
loop_
_publ_author_name
'Armel Le Bail'

_publ_section_title
;
 Ni12(HPO4)6(PO4)2(OH)6 P63mc related to COD 4313804 and to COD 1000115
 and dumortierite
;
_journal_name_full 'Personal communication to COD'
_journal_year 2016
_chemical_compound_source
;
Hydrothermal synthesis
;
_chemical_formula_sum 'H12 Ni12 O38 P8'
_chemical_formula_weight 1572.18
_space_group_IT_number 186
_symmetry_cell_setting hexagonal
_symmetry_Int_Tables_number 186
_symmetry_space_group_name_Hall 'P 6c -2c'
_symmetry_space_group_name_H-M 'P 63 m c'
_cell_angle_alpha 90.00000
_cell_angle_beta 90.00000
_cell_angle_gamma 120.00000
_cell_formula_units_Z 1
_cell_length_a 12.4544(4)
_cell_length_b 12.4544(4)
_cell_length_c 4.94856(18)
_cell_measurement_temperature 295
_cell_volume 664.75(4)
_computing_structure_refinement FULLPROF
_diffrn_ambient_temperature 295
_diffrn_radiation_monochromator graphite
_diffrn_radiation_probe x-ray
_diffrn_radiation_type CuK\a
_diffrn_radiation_wavelength 1.54184
_exptl_absorpt_coefficient_mu 14.56
_exptl_crystal_density_diffrn 3.81
_exptl_crystal_F_000 743
_pd_meas_2theta_range_inc 0.040000
_pd_meas_2theta_range_max 130.00000
_pd_meas_2theta_range_min 7.00000
_pd_meas_number_of_points 3076
_pd_proc_2theta_range_inc 0.040000
_pd_proc_2theta_range_max 129.8443
_pd_proc_2theta_range_min 6.8443
_pd_proc_ls_prof_R_factor 3.9641
_pd_proc_ls_prof_wR_expected 1.8252
_pd_proc_ls_prof_wR_factor 5.3202
_pd_proc_wavelength 1.540560
_refine_ls_number_parameters 48
_refine_ls_number_reflns 533
_refine_ls_number_restraints 0
_refine_ls_R_I_factor 3.0816
_cod_data_source_file Ni12HPO46PO42OH6.cif
_cod_data_source_block Ni12(HPO4)6(PO4)2(OH)6
_cod_depositor_comments
;
The following automatic conversions were performed:

'_symmetry_cell_setting' value 'Hexagonal' changed to 'hexagonal'
according to the built-in table from CIF Core dictionary named
'cif_core.dic' version 2.4.1 from 2010-06-29.

Automatic conversion script
Id: cif_fix_values 4624 2016-04-14 12:54:50Z antanas 

 Corrected occupancy number of atom Ni2
;
_cod_original_cell_volume 664.75(6)
_cod_database_code 3500056
_pd_proc_ls_prof_cr_factor 7.6974
_pd_proc_ls_prof_cwr_factor 9.0574
_pd_proc_ls_prof_cwr_expected 3.1074
_pd_proc_ls_prof_chi2 8.4961
_pd_proc_ls_prof_echi2 8.4961

loop_
_publ_manuscript_incl_extra_item
_publ_manuscript_incl_extra_info
_publ_manuscript_incl_extra_defn
'_pd_proc_ls_prof_cR_factor' 'Prof. R-factor CORRECTED for background' no
'_pd_proc_ls_prof_cwR_factor' 'wProf.R-factor CORRECTED for background' no
'_pd_proc_ls_prof_cwR_expected' 'wProf.Expected CORRECTED for background' no
'_pd_proc_ls_prof_chi2' 'Chi-square for all considered points' no
'_pd_proc_ls_prof_echi2' 'Chi-2 for points with Bragg contribution' no

loop_
_symmetry_equiv_pos_as_xyz
x,y,z
x-y,x,z+1/2
-y,x-y,z
-x,-y,z+1/2
-x+y,-x,z
y,-x+y,z+1/2
-y,-x,z
-x,-x+y,z+1/2
-x+y,y,z
y,x,z+1/2
x,x-y,z
x-y,-y,z+1/2

loop_
_atom_site_label
_atom_site_type_symbol
_atom_site_thermal_displace_type
_atom_site_fract_x
_atom_site_fract_y
_atom_site_fract_z
_atom_site_occupancy
_atom_site_U_iso_or_equiv
_atom_site_calc_flag
_atom_site_refinement_flags
_atom_site_disorder_assembly
_atom_site_disorder_group
Ni1 Ni Uiso 0.42670(10) 0.34997(12) 0.00000 0.939(1) 0.0062(5) . . . .
P1 P Uiso 0.15296(15) 0.84704(15) 0.9864(16) 1.0 0.0190(10) . . . .
P2 P Uiso 0.66667 0.33333 0.7822(12) 1.0 0.0190(10) . . . .
Ni2 Ni Uiso 0.00000 0.00000 0.1791(19) 0.366(1) 0.0062(5) . . . .
O1 O Uiso 0.3423(4) 0.0727(5) 0.6421(9) 1.0 0.0142(10) . . . .
O2 O Uiso 0.1886(3) 0.8114(3) 0.7097(15) 1.0 0.0142(10) . . . .
O3 O Uiso 0.4018(3) 0.5982(3) 0.3870(18) 1.0 0.0142(10) . . . .
O4 O Uiso 0.4724(4) 0.5276(4) 0.8195(14) 1.0 0.0142(10) . . . .
O5 O Uiso 0.0824(3) -0.0824(3) 0.9154(19) 1.0 0.0142(10) . . . .
O6 O Uiso 0.66667 0.33333 0.455(3) 1.0 0.0142(10) . . . .

loop_
_atom_type_symbol
_atom_type_scat_Cromer_Mann_a1
_atom_type_scat_Cromer_Mann_b1
_atom_type_scat_Cromer_Mann_a2
_atom_type_scat_Cromer_Mann_b2
_atom_type_scat_Cromer_Mann_a3
_atom_type_scat_Cromer_Mann_b3
_atom_type_scat_Cromer_Mann_a4
_atom_type_scat_Cromer_Mann_b4
_atom_type_scat_Cromer_Mann_c
_atom_type_scat_dispersion_real
_atom_type_scat_dispersion_imag
_atom_type_scat_source
ni 12.83760 3.87850 7.29200 0.25650 4.44380 12.17630 2.38000 66.34210 1.03410 -2.95600 0.50900 International_Tables_for_Crystallography_Vol.C(1991)_Tables_6.1.1.4_and_6.1.1.5
p 6.43450 1.90670 4.17910 27.15700 1.78000 0.52600 1.49080 68.16450 1.11490 0.28300 0.43400 International_Tables_for_Crystallography_Vol.C(1991)_Tables_6.1.1.4_and_6.1.1.5
o 3.04850 13.27710 2.28680 5.70110 1.54630 0.32390 0.86700 32.90890 0.25080 0.04700 0.03200 International_Tables_for_Crystallography_Vol.C(1991)_Tables_6.1.1.4_and_6.1.1.5

loop_
_geom_angle_atom_site_label_1
_geom_angle_atom_site_label_2
_geom_angle_atom_site_label_3
_geom_angle
_geom_angle_site_symmetry_1
_geom_angle_site_symmetry_2
_geom_angle_site_symmetry_3
_geom_angle_publ_flag
O1 Ni1 O4 86.9(2) 2_554 . 1_554 yes
O2 Ni1 O4 173.4(3) 2_654 . 1_554 yes
O3 Ni1 O4 82.1(2) 4_664 . 1_554 yes
O4 Ni1 O4 79.4(2) 1_554 . 4_664 yes
O1 Ni1 O2 88.2(2) 2_554 . 2_654 yes
O1 Ni1 O3 165.59(18) 2_554 . 4_664 yes
O1 Ni1 O4 89.2(2) 2_554 . 4_664 yes
O2 Ni1 O3 102.0(2) 2_654 . 4_664 yes
O2 Ni1 O4 96.1(2) 2_654 . 4_664 yes
O3 Ni1 O4 79.7(3) 4_664 . 4_664 yes
O5 Ni2 O5 92.7(4) 2_554 . 4_554 yes
O5 Ni2 O5 177.1(5) 2_554 . 5_554 yes
O5 Ni2 O5 92.7(4) 2_554 . 6_554 yes
O5 Ni2 O5 89.3(2) 3_554 . 4_554 yes
O5 Ni2 O5 88.6(4) 3_554 . 5_554 yes
O5 Ni2 O5 177.1(5) 3_554 . 6_554 yes
O5 Ni2 O5 89.3(2) 4_554 . 5_554 yes
O5 Ni2 O5 92.7(4) 4_554 . 6_554 yes
O5 Ni2 O5 89.3(2) 5_554 . 6_554 yes
O5 Ni2 O5 89.3(2) 1_554 . 2_554 yes
O5 Ni2 O5 88.6(4) 1_554 . 3_554 yes
O5 Ni2 O5 177.1(5) 1_554 . 4_554 yes
O5 Ni2 O5 88.6(4) 1_554 . 5_554 yes
O5 Ni2 O5 89.3(2) 1_554 . 6_554 yes
O5 Ni2 O5 89.3(2) 2_554 . 3_554 yes
O2 P1 O5 106.3(6) . . 1_565 yes
O1 P1 O2 108.7(3) 6_565 . . yes
O1 P1 O5 111.7(4) 6_565 . 1_565 yes
O3 P2 O6 109.4(4) 2_655 . . yes
O3 P2 O6 109.4(4) 4_665 . . yes
O3 P2 O6 109.4(4) 6_555 . . yes
O3 P2 O3 109.6(3) 2_655 . 4_665 yes
O3 P2 O3 109.6(3) 2_655 . 6_555 yes
O3 P2 O3 109.6(3) 4_665 . 6_555 yes
Ni1 O1 P1 126.8(4) 6_555 . 2_654 yes
Ni1 O2 P1 124.4(2) 6_565 . . yes
Ni1 O3 P2 135.2(2) 4_665 . 2_554 yes
Ni1 O3 P2 135.2(2) 7_555 . 2_554 yes
Ni1 O3 Ni1 89.4(2) 4_665 . 7_555 yes
Ni1 O4 Ni1 142.7(3) 1_556 . 4_665 yes
Ni1 O4 Ni1 87.63(17) 1_556 . 7_555 yes
Ni1 O4 Ni1 82.1(2) 4_665 . 7_555 yes
Ni2 O5 P1 130.7(6) 1_556 . 1_545 yes
Ni2 O5 P1 159.7(7) 2_555 . 1_545 yes
Ni2 O5 Ni2 69.6(3) 1_556 . 2_555 yes

loop_
_geom_bond_atom_site_label_1
_geom_bond_atom_site_label_2
_geom_bond_distance
_geom_bond_site_symmetry_1
_geom_bond_site_symmetry_2
_geom_bond_publ_flag
Ni1 O4 2.181(5) . 1_554 yes
Ni1 O1 2.036(8) . 2_554 yes
Ni1 O2 2.063(5) . 2_654 yes
Ni1 O3 1.978(5) . 4_664 yes
Ni1 O4 2.118(6) . 4_664 yes
Ni2 O5 2.205(8) . 1_554 yes
Ni2 O5 2.128(8) . 2_554 yes
Ni2 O5 2.205(9) . 3_554 yes
Ni2 O5 2.128(8) . 4_554 yes
Ni2 O5 2.205(9) . 5_554 yes
Ni2 O5 2.128(8) . 6_554 yes
P1 O1 1.500(7) . 6_565 yes
P1 O2 1.570(10) . . yes
P1 O5 1.562(5) . 1_565 yes
P2 O3 1.565(5) . 6_555 yes
P2 O6 1.619(16) . . yes
P2 O3 1.565(6) . 2_655 yes
P2 O3 1.565(5) . 4_665 yes
